data_4508398
loop_
_publ_author_name
'Yang, Wei'
'Wang, Chiming'
'Ma, Qi'
'Feng, Xuenan'
'Wang, Hailong'
'Jiang, Jianzhuang'

_publ_section_title
;
 Self-Assembled Zn(II) Coordination Complexes Based on Mixed V-Shaped
 Asymmetric Multicarboxylate and N-Donor Ligands
;
_journal_issue 11
_journal_name_full 'Crystal Growth &amp; Design'
_journal_page_first 4695
_journal_paper_doi 10.1021/cg4007372
_journal_volume 13
_journal_year 2013
_chemical_formula_sum 'C72 H70 N12 O21 Zn3'
_chemical_formula_weight 1635.51
_chemical_name_systematic
;
 ?
;
_space_group_IT_number 2
_symmetry_cell_setting triclinic
_symmetry_space_group_name_Hall '-P 1'
_symmetry_space_group_name_H-M 'P -1'
_atom_sites_solution_hydrogens geom
_atom_sites_solution_primary direct
_atom_sites_solution_secondary difmap
_audit_creation_method SHELXL-97
_cell_angle_alpha 94.475(3)
_cell_angle_beta 97.521(3)
_cell_angle_gamma 98.646(3)
_cell_formula_units_Z 2
_cell_length_a 10.5680(4)
_cell_length_b 13.7987(5)
_cell_length_c 25.5505(8)
_cell_measurement_reflns_used 7229
_cell_measurement_temperature 298(2)
_cell_measurement_theta_max 28.5494
_cell_measurement_theta_min 2.8755
_cell_volume 3633.7(2)
_computing_cell_refinement
;CrysAlisPro, Oxford Diffraction Ltd.,
Version 1.171.34.40 (release 27-08-2010 CrysAlis171 .NET)
(compiled Aug 27 2010,11:50:40)
;
_computing_data_collection
;
CrysAlisPro, Oxford Diffraction Ltd.,
Version 1.171.34.40 (release 27-08-2010 CrysAlis171 .NET)
(compiled Aug 27 2010,11:50:40)
;
_computing_data_reduction
;   
CrysAlisPro, Oxford Diffraction Ltd.,
Version 1.171.34.40 (release 27-08-2010 CrysAlis171 .NET)
(compiled Aug 27 2010,11:50:40)
;
_computing_structure_refinement 'SHELXL-97 (Sheldrick, 1997)'
_computing_structure_solution 'SHELXS-97 (Sheldrick, 2008)'
_diffrn_ambient_temperature 298(2)
_diffrn_detector_area_resol_mean 16.2141
_diffrn_measured_fraction_theta_full 0.997
_diffrn_measured_fraction_theta_max 0.997
_diffrn_measurement_device_type 'Xcalibur, Eos, Gemini'
_diffrn_measurement_method '\w scans'
_diffrn_radiation_monochromator graphite
_diffrn_radiation_source 'fine-focus sealed tube'
_diffrn_radiation_type MoK\a
_diffrn_radiation_wavelength 0.71073
_diffrn_reflns_av_R_equivalents 0.0491
_diffrn_reflns_av_sigmaI/netI 0.0912
_diffrn_reflns_limit_h_max 12
_diffrn_reflns_limit_h_min -12
_diffrn_reflns_limit_k_max 16
_diffrn_reflns_limit_k_min -16
_diffrn_reflns_limit_l_max 30
_diffrn_reflns_limit_l_min -30
_diffrn_reflns_number 26883
_diffrn_reflns_theta_full 25.00
_diffrn_reflns_theta_max 25.00
_diffrn_reflns_theta_min 2.88
_diffrn_standards_interval_count 0
_diffrn_standards_interval_time 0
_diffrn_standards_number 0
_exptl_absorpt_coefficient_mu 1.066
_exptl_absorpt_correction_T_max 0.969
_exptl_absorpt_correction_T_min 0.914
_exptl_absorpt_correction_type multi-scan
_exptl_absorpt_process_details
;
CrysAlisPro, Oxford Diffraction Ltd.,
Version 1.171.34.40 (release 27-08-2010 CrysAlis171 .NET)
(compiled Aug 27 2010,11:50:40)
Empirical absorption correction using spherical harmonics,
 implemented in SCALE3 ABSPACK scaling algorithm.  
;
_exptl_crystal_colour colorless
_exptl_crystal_density_diffrn 1.495
_exptl_crystal_density_method 'not measured'
_exptl_crystal_description block
_exptl_crystal_F_000 1688
_exptl_crystal_size_max 0.18
_exptl_crystal_size_mid 0.07
_exptl_crystal_size_min 0.03
_refine_diff_density_max 1.557
_refine_diff_density_min -1.465
_refine_diff_density_rms 0.088
_refine_ls_extinction_method none
_refine_ls_goodness_of_fit_ref 0.974
_refine_ls_hydrogen_treatment mixed
_refine_ls_matrix_type full
_refine_ls_number_parameters 967
_refine_ls_number_reflns 12770
_refine_ls_number_restraints 21
_refine_ls_restrained_S_all 0.977
_refine_ls_R_factor_all 0.0932
_refine_ls_R_factor_gt 0.0541
_refine_ls_shift/su_max 0.006
_refine_ls_shift/su_mean 0.000
_refine_ls_structure_factor_coef Fsqd
_refine_ls_weighting_details 'calc w=1/[\s^2^(Fo^2^)+(0.0658P)^2^+0.0000P] where P=(Fo^2^+2Fc^2^)/3'
_refine_ls_weighting_scheme calc
_refine_ls_wR_factor_gt 0.1207
_refine_ls_wR_factor_ref 0.1329
_reflns_number_gt 8630
_reflns_number_total 12770
_reflns_threshold_expression >2sigma(I)
_cod_data_source_file cg4007372_si_002.cif
_cod_data_source_block 938864
_cod_original_sg_symbol_H-M P-1
_cod_database_code 4508398

loop_
_symmetry_equiv_pos_as_xyz
'x, y, z'
'-x, -y, -z'

loop_
_atom_site_label
_atom_site_type_symbol
_atom_site_fract_x
_atom_site_fract_y
_atom_site_fract_z
_atom_site_U_iso_or_equiv
_atom_site_adp_type
_atom_site_occupancy
_atom_site_symmetry_multiplicity
_atom_site_calc_flag
_atom_site_refinement_flags
C1 C 0.2231(5) 0.4334(3) 0.24260(16) 0.0209(10) Uani 1 1 d .
C2 C 0.2007(4) 0.5348(3) 0.14381(15) 0.0176(10) Uani 1 1 d .
C3 C 0.1302(4) 0.5050(3) 0.23470(16) 0.0184(10) Uani 1 1 d .
C4 C 0.1241(4) 0.5536(3) 0.18803(15) 0.0173(10) Uani 1 1 d .
C5 C 0.0367(4) 0.6196(3) 0.18124(16) 0.0199(10) Uani 1 1 d .
C6 C -0.0392(4) 0.6414(3) 0.21924(16) 0.0236(10) Uani 1 1 d .
H6 H -0.0953 0.6868 0.2141 0.028 Uiso 1 1 calc R
C7 C -0.0298(4) 0.5940(3) 0.26525(17) 0.0263(11) Uani 1 1 d .
H7 H -0.0790 0.6086 0.2916 0.032 Uiso 1 1 calc R
C8 C 0.0523(4) 0.5251(3) 0.27228(17) 0.0232(10) Uani 1 1 d .
H8 H 0.0550 0.4920 0.3027 0.028 Uiso 1 1 calc R
C9 C 0.0092(4) 0.7536(3) 0.12758(16) 0.0204(10) Uani 1 1 d .
C10 C 0.0837(4) 0.8277(3) 0.16228(17) 0.0276(11) Uani 1 1 d .
H10 H 0.1390 0.8127 0.1908 0.033 Uiso 1 1 calc R
C11 C 0.0760(5) 0.9252(4) 0.15446(18) 0.0326(12) Uani 1 1 d .
H11 H 0.1244 0.9758 0.1783 0.039 Uiso 1 1 calc R
C12 C -0.0036(5) 0.9469(4) 0.11132(19) 0.0345(13) Uani 1 1 d .
H12 H -0.0075 1.0122 0.1056 0.041 Uiso 1 1 calc R
C13 C -0.0773(4) 0.8717(3) 0.07670(18) 0.0265(11) Uani 1 1 d .
H13 H -0.1300 0.8872 0.0475 0.032 Uiso 1 1 calc R
C14 C -0.0750(4) 0.7731(3) 0.08432(15) 0.0198(10) Uani 1 1 d .
C15 C -0.1617(4) 0.6899(3) 0.04859(16) 0.0208(10) Uani 1 1 d .
C16 C 0.2921(5) 0.0783(3) 0.30209(17) 0.0254(11) Uani 1 1 d .
C17 C 0.4635(5) -0.0307(3) 0.36766(17) 0.0241(11) Uani 1 1 d .
C18 C 0.2372(5) -0.0135(3) 0.32458(16) 0.0247(11) Uani 1 1 d .
C19 C 0.3211(4) -0.0672(3) 0.35291(16) 0.0227(11) Uani 1 1 d .
C20 C 0.2666(5) -0.1561(3) 0.36999(16) 0.0258(11) Uani 1 1 d .
C21 C 0.1358(5) -0.1914(4) 0.35890(19) 0.0357(13) Uani 1 1 d .
H21 H 0.1020 -0.2513 0.3700 0.043 Uiso 1 1 calc R
C22 C 0.0551(5) -0.1367(4) 0.3310(2) 0.0406(14) Uani 1 1 d .
H22 H -0.0334 -0.1594 0.3239 0.049 Uiso 1 1 calc R
C23 C 0.1058(5) -0.0485(3) 0.31385(18) 0.0332(13) Uani 1 1 d .
H23 H 0.0512 -0.0124 0.2949 0.040 Uiso 1 1 calc R
C24 C 0.3143(4) -0.3029(3) 0.40561(17) 0.0254(11) Uani 1 1 d .
C25 C 0.3313(5) -0.3729(4) 0.36666(18) 0.0370(13) Uani 1 1 d .
H25 H 0.3664 -0.3542 0.3368 0.044 Uiso 1 1 calc R
C26 C 0.2951(6) -0.4711(4) 0.3730(2) 0.0467(16) Uani 1 1 d .
H26 H 0.3074 -0.5191 0.3473 0.056 Uiso 1 1 calc R
C27 C 0.2415(6) -0.4987(4) 0.4164(2) 0.0496(17) Uani 1 1 d .
H27 H 0.2168 -0.5652 0.4200 0.060 Uiso 1 1 calc R
C28 C 0.2239(5) -0.4288(4) 0.45477(19) 0.0356(13) Uani 1 1 d .
H28 H 0.1858 -0.4482 0.4839 0.043 Uiso 1 1 calc R
C29 C 0.2624(4) -0.3292(3) 0.45053(17) 0.0253(11) Uani 1 1 d .
C30 C 0.2479(5) -0.2518(3) 0.49307(18) 0.0277(11) Uani 1 1 d .
C31 C 0.5498(4) 0.4050(4) 0.31267(17) 0.0261(11) Uani 1 1 d .
H31 H 0.5300 0.4518 0.2900 0.031 Uiso 1 1 calc R
C32 C 0.5406(5) 0.2730(4) 0.35246(17) 0.0288(12) Uani 1 1 d .
H32 H 0.5119 0.2106 0.3619 0.035 Uiso 1 1 calc R
C33 C 0.6476(5) 0.3328(4) 0.37522(18) 0.0318(12) Uani 1 1 d .
H33 H 0.7065 0.3197 0.4031 0.038 Uiso 1 1 calc R
C34 C 0.7510(5) 0.5066(4) 0.36392(19) 0.0324(12) Uani 1 1 d .
H34A H 0.7460 0.5479 0.3350 0.039 Uiso 1 1 calc R
H34B H 0.8366 0.4882 0.3683 0.039 Uiso 1 1 calc R
C35 C 0.7338(4) 0.5656(3) 0.41437(18) 0.0276(11) Uani 1 1 d .
C36 C 0.8354(5) 0.6352(4) 0.44066(19) 0.0329(12) Uani 1 1 d .
H36 H 0.9165 0.6395 0.4298 0.040 Uiso 1 1 calc R
C37 C 0.8172(5) 0.6982(4) 0.48284(19) 0.0327(12) Uani 1 1 d .
H37 H 0.8857 0.7454 0.4995 0.039 Uiso 1 1 calc R
C38 C 0.6988(5) 0.6918(4) 0.50052(19) 0.0300(12) Uani 1 1 d .
C39 C 0.5994(5) 0.6188(4) 0.47648(19) 0.0320(12) Uani 1 1 d .
H39 H 0.5201 0.6118 0.4890 0.038 Uiso 1 1 calc R
C40 C 0.6167(5) 0.5562(4) 0.4341(2) 0.0328(12) Uani 1 1 d .
H40 H 0.5491 0.5072 0.4185 0.039 Uiso 1 1 calc R
C41 C 0.6761(5) 0.7662(4) 0.54414(19) 0.0366(13) Uani 1 1 d .
H41A H 0.5851 0.7566 0.5480 0.044 Uiso 1 1 calc R
H41B H 0.7250 0.7560 0.5776 0.044 Uiso 1 1 calc R
C42 C 0.6541(5) 0.9088(4) 0.49241(18) 0.0306(12) Uani 1 1 d .
H42 H 0.5748 0.8817 0.4726 0.037 Uiso 1 1 calc R
C43 C 0.8331(5) 1.0073(4) 0.52305(19) 0.0344(13) Uani 1 1 d .
H43 H 0.8999 1.0608 0.5277 0.041 Uiso 1 1 calc R
C44 C 0.8278(5) 0.9279(4) 0.55118(19) 0.0375(13) Uani 1 1 d .
H44 H 0.8891 0.9176 0.5789 0.045 Uiso 1 1 calc R
C45 C 0.3426(4) 0.1343(3) 0.17171(16) 0.0206(10) Uani 1 1 d .
H45 H 0.3844 0.0929 0.1925 0.025 Uiso 1 1 calc R
C46 C 0.2467(5) 0.2533(3) 0.14699(16) 0.0262(11) Uani 1 1 d .
H46 H 0.2097 0.3103 0.1481 0.031 Uiso 1 1 calc R
C47 C 0.2549(5) 0.1974(3) 0.10281(17) 0.0269(11) Uani 1 1 d .
H47 H 0.2249 0.2080 0.0682 0.032 Uiso 1 1 calc R
C48 C 0.3545(5) 0.0431(3) 0.08435(18) 0.0270(11) Uani 1 1 d .
H48A H 0.2853 0.0200 0.0552 0.032 Uiso 1 1 calc R
H48B H 0.3679 -0.0120 0.1046 0.032 Uiso 1 1 calc R
C49 C 0.4767(4) 0.0797(3) 0.06244(16) 0.0213(10) Uani 1 1 d .
C50 C 0.4706(4) 0.1144(3) 0.01256(17) 0.0215(10) Uani 1 1 d .
H50 H 0.3905 0.1161 -0.0070 0.026 Uiso 1 1 calc R
C51 C 0.5821(4) 0.1462(3) -0.00808(17) 0.0238(11) Uani 1 1 d .
H51 H 0.5764 0.1698 -0.0413 0.029 Uiso 1 1 calc R
C52 C 0.7022(4) 0.1435(3) 0.02008(17) 0.0216(10) Uani 1 1 d .
C53 C 0.7087(5) 0.1090(3) 0.07033(18) 0.0279(11) Uani 1 1 d .
H53 H 0.7888 0.1071 0.0899 0.034 Uiso 1 1 calc R
C54 C 0.5965(5) 0.0778(3) 0.09104(17) 0.0277(11) Uani 1 1 d .
H54 H 0.6019 0.0553 0.1245 0.033 Uiso 1 1 calc R
C55 C 0.8226(3) 0.1827(2) -0.00219(12) 0.0256(11) Uani 1 1 d .
H55A H 0.8960 0.1580 0.0159 0.031 Uiso 1 1 calc R
H55B H 0.8129 0.1597 -0.0396 0.031 Uiso 1 1 calc R
C56 C 0.7954(3) 0.3500(2) -0.02823(12) 0.0212(10) Uani 1 1 d R
H56 H 0.7455 0.3285 -0.0610 0.025 Uiso 1 1 calc R
C57 C 0.9126(4) 0.3492(3) 0.04860(16) 0.0187(10) Uani 1 1 d .
H57 H 0.9577 0.3284 0.0783 0.022 Uiso 1 1 d R
C58 C 0.8989(4) 0.4425(3) 0.04038(16) 0.0199(10) Uani 1 1 d .
H58 H 0.9342 0.4981 0.0637 0.024 Uiso 1 1 d R
C59 C 0.4851(4) 0.4665(4) 0.10750(17) 0.0285(11) Uani 1 1 d .
H59 H 0.4632 0.5102 0.1331 0.034 Uiso 1 1 calc R
C60 C 0.4789(4) 0.3710(3) 0.03584(17) 0.0264(11) Uani 1 1 d .
H60 H 0.4518 0.3364 0.0025 0.032 Uiso 1 1 calc R
C61 C 0.5921(4) 0.3696(4) 0.06669(17) 0.0281(11) Uani 1 1 d .
H61 H 0.6563 0.3339 0.0588 0.034 Uiso 1 1 calc R
C62 C 0.7026(4) 0.4560(3) 0.15589(17) 0.0259(11) Uani 1 1 d .
H62A H 0.6765 0.4969 0.1839 0.031 Uiso 1 1 calc R
H62B H 0.7764 0.4934 0.1436 0.031 Uiso 1 1 calc R
C63 C 0.7410(4) 0.3638(3) 0.17768(16) 0.0218(10) Uani 1 1 d .
C64 C 0.8649(4) 0.3448(3) 0.17714(16) 0.0247(11) Uani 1 1 d .
H64 H 0.9240 0.3876 0.1625 0.030 Uiso 1 1 calc R
C65 C 0.9027(4) 0.2617(4) 0.19840(16) 0.0262(11) Uani 1 1 d .
H65 H 0.9868 0.2496 0.1977 0.031 Uiso 1 1 calc R
C66 C 0.8165(4) 0.1973(3) 0.22038(16) 0.0240(11) Uani 1 1 d .
C67 C 0.6903(5) 0.2165(4) 0.22070(17) 0.0289(11) Uani 1 1 d .
H67 H 0.6311 0.1736 0.2353 0.035 Uiso 1 1 calc R
C68 C 0.6530(4) 0.2985(4) 0.19946(17) 0.0287(12) Uani 1 1 d .
H68 H 0.5687 0.3104 0.1997 0.034 Uiso 1 1 calc R
C69 C 0.8585(5) 0.1106(4) 0.24590(17) 0.0328(12) Uani 1 1 d .
H69A H 0.7996 0.0509 0.2313 0.039 Uiso 1 1 calc R
H69B H 0.9443 0.1032 0.2384 0.039 Uiso 1 1 calc R
C70 C 0.9433(5) 0.1952(4) 0.33803(18) 0.0325(12) Uani 1 1 d .
H70 H 1.0145 0.2367 0.3299 0.039 Uiso 1 1 calc R
C71 C 0.9015(5) 0.1920(4) 0.38603(18) 0.0325(12) Uani 1 1 d .
H71 H 0.9397 0.2315 0.4169 0.039 Uiso 1 1 calc R
C72 C 0.7714(5) 0.0833(3) 0.33135(17) 0.0266(11) Uani 1 1 d .
H72 H 0.7030 0.0338 0.3171 0.032 Uiso 1 1 calc R
N1 N 0.4785(4) 0.3185(3) 0.31235(13) 0.0223(9) Uani 1 1 d .
N2 N 0.6551(4) 0.4178(3) 0.34978(14) 0.0268(9) Uani 1 1 d .
N3 N 0.7160(4) 0.8661(3) 0.53137(14) 0.0299(10) Uani 1 1 d .
N4 N 0.7220(4) 0.9952(3) 0.48612(14) 0.0267(9) Uani 1 1 d .
N5 N 0.3013(3) 0.2138(3) 0.19075(13) 0.0196(8) Uani 1 1 d .
N6 N 0.3165(3) 0.1209(3) 0.11852(13) 0.0202(8) Uani 1 1 d .
N7 N 0.8466(3) 0.2909(3) 0.00445(13) 0.0189(8) Uani 1 1 d .
N8 N 0.8245(3) 0.4425(3) -0.00820(13) 0.0198(8) Uani 1 1 d .
N9 N 0.4104(3) 0.4316(3) 0.06155(13) 0.0209(8) Uani 1 1 d .
N10 N 0.5946(3) 0.4303(3) 0.11140(13) 0.0209(8) Uani 1 1 d .
N11 N 0.8596(4) 0.1249(3) 0.30373(14) 0.0271(9) Uani 1 1 d .
N12 N 0.7928(4) 0.1207(3) 0.38152(14) 0.0246(9) Uani 1 1 d .
O1 O 0.1853(3) 0.3577(2) 0.26682(11) 0.0224(7) Uani 1 1 d .
O2 O 0.3288(3) 0.4489(2) 0.22660(11) 0.0245(7) Uani 1 1 d .
O3 O 0.1592(3) 0.4546(2) 0.11368(10) 0.0183(7) Uani 1 1 d .
O4 O 0.2921(3) 0.5981(2) 0.13772(11) 0.0213(7) Uani 1 1 d .
O5 O 0.0202(3) 0.6547(2) 0.13114(11) 0.0244(7) Uani 1 1 d .
O6 O -0.2459(3) 0.6358(2) 0.06700(11) 0.0261(7) Uani 1 1 d .
O7 O -0.1420(3) 0.6821(2) -0.00013(10) 0.0216(7) Uani 1 1 d .
O8 O 0.2256(3) 0.1497(2) 0.30212(12) 0.0294(8) Uani 1 1 d .
O9 O 0.3957(3) 0.0821(2) 0.28395(12) 0.0281(8) Uani 1 1 d .
O10 O 0.4938(3) 0.0457(2) 0.40056(11) 0.0265(8) Uani 1 1 d .
O11 O 0.5415(4) -0.0769(3) 0.34890(15) 0.0454(10) Uani 1 1 d .
O12 O 0.3542(3) -0.2031(2) 0.40059(11) 0.0305(8) Uani 1 1 d .
O13 O 0.1383(3) -0.2358(3) 0.49888(13) 0.0436(9) Uani 1 1 d .
O14 O 0.3524(3) -0.2070(2) 0.52086(11) 0.0286(8) Uani 1 1 d .
O15 O 0.4076(3) 0.7921(2) 0.13666(12) 0.0396(9) Uani 1 1 d D
H15A H 0.3584 0.7448 0.1463 0.059 Uiso 1 1 d RD
H15B H 0.4328 0.8384 0.1612 0.059 Uiso 1 1 d RD
O16 O 0.5038(4) 0.9547(3) 0.21387(13) 0.0451(10) Uani 1 1 d D
H16A H 0.5706 0.9286 0.2221 0.068 Uiso 1 1 d RD
H16B H 0.4670 0.9655 0.2409 0.068 Uiso 1 1 d RD
O17 O 0.5328(3) 0.6101(2) 0.24008(10) 0.0565(12) Uani 1 1 d D
H17A H 0.5532 0.6334 0.2120 0.085 Uiso 1 1 d RD
H17B H 0.4527 0.5864 0.2359 0.085 Uiso 1 1 d RD
O18 O 0.6402(3) 0.7084(2) 0.15369(10) 0.0593(11) Uani 1 1 d RD
H18A H 0.6301 0.7570 0.1322 0.089 Uiso 1 1 d RD
H18B H 0.6688 0.6685 0.1317 0.089 Uiso 1 1 d RD
O19 O 0.7294(4) 0.8712(3) 0.23285(16) 0.0566(11) Uani 1 1 d D
H19A H 0.7183 0.8398 0.2025 0.085 Uiso 1 1 d RD
H19B H 0.7552 0.8351 0.2563 0.085 Uiso 1 1 d RD
O20 O 0.6845(7) 0.7552(5) 0.3163(3) 0.197(5) Uani 1 1 d D
H20A H 0.6060 0.7372 0.3029 0.296 Uiso 1 1 d RD
H20B H 0.7311 0.7174 0.2980 0.296 Uiso 1 1 d RD
O21 O 0.3709(14) 0.7733(10) 0.2579(5) 0.320(7) Uani 1 1 d D
H21A H 0.4254 0.7369 0.2691 0.480 Uiso 1 1 d RD
H21B H 0.3359 0.7943 0.2838 0.480 Uiso 1 1 d RD
Zn3 Zn 0.22639(5) 0.44296(4) 0.043593(18) 0.01897(14) Uani 1 1 d .
Zn1 Zn 0.30945(5) 0.26182(4) 0.267604(18) 0.02009(14) Uani 1 1 d .
Zn2 Zn 0.67388(5) 0.08944(4) 0.434848(19) 0.02306(15) Uani 1 1 d .

loop_
_atom_site_aniso_label
_atom_site_aniso_U_11
_atom_site_aniso_U_22
_atom_site_aniso_U_33
_atom_site_aniso_U_23
_atom_site_aniso_U_13
_atom_site_aniso_U_12
C1 0.029(3) 0.018(3) 0.014(2) -0.0008(19) -0.003(2) 0.006(2)
C2 0.026(3) 0.014(2) 0.013(2) 0.0019(19) -0.0016(18) 0.010(2)
C3 0.021(2) 0.014(2) 0.018(2) -0.0026(18) -0.0008(18) -0.0005(19)
C4 0.019(2) 0.014(2) 0.016(2) -0.0026(18) -0.0005(18) -0.0011(19)
C5 0.025(3) 0.018(2) 0.016(2) 0.0026(19) -0.0025(18) 0.004(2)
C6 0.024(3) 0.023(3) 0.024(2) 0.001(2) 0.003(2) 0.007(2)
C7 0.030(3) 0.026(3) 0.025(2) 0.001(2) 0.012(2) 0.005(2)
C8 0.027(3) 0.026(3) 0.018(2) 0.006(2) 0.0051(19) 0.004(2)
C9 0.022(2) 0.022(3) 0.020(2) 0.002(2) 0.0056(19) 0.007(2)
C10 0.027(3) 0.030(3) 0.024(2) 0.000(2) -0.001(2) 0.003(2)
C11 0.035(3) 0.024(3) 0.033(3) -0.003(2) 0.003(2) -0.006(2)
C12 0.047(3) 0.015(3) 0.041(3) 0.004(2) 0.005(3) 0.005(2)
C13 0.031(3) 0.022(3) 0.028(2) 0.003(2) 0.002(2) 0.009(2)
C14 0.026(3) 0.019(2) 0.016(2) 0.0034(19) 0.0069(18) 0.005(2)
C15 0.026(3) 0.018(2) 0.021(2) 0.003(2) -0.002(2) 0.013(2)
C16 0.037(3) 0.020(3) 0.018(2) 0.005(2) -0.003(2) 0.005(2)
C17 0.033(3) 0.024(3) 0.018(2) 0.010(2) 0.007(2) 0.007(2)
C18 0.041(3) 0.015(2) 0.016(2) -0.0010(19) 0.000(2) 0.006(2)
C19 0.035(3) 0.018(2) 0.014(2) 0.0018(19) -0.0004(19) 0.002(2)
C20 0.032(3) 0.023(3) 0.019(2) 0.006(2) -0.005(2) 0.001(2)
C21 0.038(3) 0.023(3) 0.042(3) 0.014(2) -0.006(2) -0.002(2)
C22 0.034(3) 0.031(3) 0.049(3) 0.011(3) -0.017(3) -0.004(3)
C23 0.039(3) 0.021(3) 0.034(3) 0.007(2) -0.012(2) 0.002(2)
C24 0.031(3) 0.019(3) 0.023(2) 0.005(2) -0.009(2) 0.005(2)
C25 0.050(3) 0.041(3) 0.020(2) 0.000(2) -0.005(2) 0.018(3)
C26 0.062(4) 0.037(4) 0.034(3) -0.010(3) -0.024(3) 0.023(3)
C27 0.070(4) 0.021(3) 0.046(4) 0.004(3) -0.032(3) 0.004(3)
C28 0.045(3) 0.025(3) 0.032(3) 0.013(2) -0.008(2) -0.005(3)
C29 0.032(3) 0.018(3) 0.025(2) 0.007(2) -0.002(2) 0.003(2)
C30 0.034(3) 0.024(3) 0.025(3) 0.009(2) 0.004(2) 0.003(2)
C31 0.033(3) 0.026(3) 0.019(2) 0.005(2) 0.004(2) 0.003(2)
C32 0.038(3) 0.021(3) 0.027(2) 0.011(2) 0.002(2) 0.005(2)
C33 0.035(3) 0.029(3) 0.031(3) 0.015(2) -0.006(2) 0.006(2)
C34 0.024(3) 0.032(3) 0.039(3) 0.009(2) 0.006(2) -0.006(2)
C35 0.025(3) 0.025(3) 0.034(3) 0.009(2) 0.003(2) 0.004(2)
C36 0.021(3) 0.036(3) 0.041(3) 0.008(3) 0.004(2) 0.000(2)
C37 0.027(3) 0.028(3) 0.038(3) -0.001(2) 0.000(2) -0.003(2)
C38 0.037(3) 0.025(3) 0.034(3) 0.016(2) 0.010(2) 0.013(2)
C39 0.026(3) 0.035(3) 0.038(3) 0.015(3) 0.007(2) 0.007(2)
C40 0.020(3) 0.033(3) 0.043(3) 0.009(3) 0.001(2) -0.003(2)
C41 0.046(3) 0.037(3) 0.032(3) 0.016(2) 0.008(2) 0.015(3)
C42 0.031(3) 0.031(3) 0.026(3) 0.005(2) -0.005(2) 0.002(2)
C43 0.032(3) 0.030(3) 0.037(3) 0.002(2) -0.009(2) 0.005(2)
C44 0.043(3) 0.037(3) 0.029(3) -0.002(2) -0.015(2) 0.016(3)
C45 0.022(3) 0.019(3) 0.023(2) 0.006(2) 0.0073(19) 0.005(2)
C46 0.038(3) 0.022(3) 0.021(2) 0.008(2) 0.004(2) 0.010(2)
C47 0.037(3) 0.024(3) 0.019(2) 0.003(2) 0.003(2) 0.004(2)
C48 0.037(3) 0.017(3) 0.028(2) -0.004(2) 0.014(2) 0.002(2)
C49 0.031(3) 0.012(2) 0.020(2) -0.0052(18) 0.008(2) -0.001(2)
C50 0.026(3) 0.013(2) 0.025(2) -0.0019(19) 0.004(2) 0.004(2)
C51 0.033(3) 0.021(3) 0.020(2) 0.007(2) 0.006(2) 0.006(2)
C52 0.023(3) 0.011(2) 0.030(2) -0.0004(19) 0.006(2) -0.001(2)
C53 0.027(3) 0.022(3) 0.032(3) 0.000(2) -0.001(2) 0.002(2)
C54 0.041(3) 0.022(3) 0.018(2) 0.001(2) 0.006(2) -0.002(2)
C55 0.028(3) 0.013(2) 0.036(3) -0.001(2) 0.007(2) 0.005(2)
C56 0.023(3) 0.021(3) 0.018(2) -0.001(2) 0.0051(19) 0.000(2)
C57 0.014(2) 0.022(3) 0.020(2) 0.006(2) 0.0023(18) 0.005(2)
C58 0.018(2) 0.022(3) 0.017(2) -0.0015(19) 0.0023(18) -0.001(2)
C59 0.027(3) 0.033(3) 0.026(3) -0.004(2) 0.002(2) 0.012(2)
C60 0.027(3) 0.030(3) 0.021(2) -0.005(2) 0.003(2) 0.005(2)
C61 0.019(3) 0.041(3) 0.025(2) -0.003(2) 0.007(2) 0.008(2)
C62 0.025(3) 0.024(3) 0.024(2) -0.001(2) -0.005(2) 0.001(2)
C63 0.023(3) 0.022(3) 0.017(2) -0.0044(19) -0.0043(19) 0.003(2)
C64 0.024(3) 0.027(3) 0.022(2) 0.008(2) 0.0011(19) -0.003(2)
C65 0.016(2) 0.039(3) 0.022(2) 0.001(2) -0.0002(19) 0.005(2)
C66 0.027(3) 0.027(3) 0.017(2) 0.001(2) 0.0040(19) 0.000(2)
C67 0.031(3) 0.027(3) 0.029(3) 0.005(2) 0.011(2) 0.000(2)
C68 0.019(3) 0.041(3) 0.026(2) 0.002(2) 0.005(2) 0.005(2)
C69 0.040(3) 0.038(3) 0.023(2) 0.006(2) 0.012(2) 0.008(3)
C70 0.026(3) 0.039(3) 0.031(3) 0.008(2) 0.002(2) 0.003(2)
C71 0.027(3) 0.038(3) 0.028(3) 0.005(2) -0.005(2) 0.002(2)
C72 0.032(3) 0.022(3) 0.026(3) 0.008(2) 0.006(2) 0.003(2)
N1 0.031(2) 0.020(2) 0.0172(19) 0.0052(16) 0.0046(16) 0.0074(18)
N2 0.026(2) 0.024(2) 0.030(2) 0.0071(18) 0.0034(17) -0.0006(18)
N3 0.045(3) 0.029(2) 0.021(2) 0.0089(18) 0.0047(18) 0.017(2)
N4 0.034(2) 0.024(2) 0.021(2) 0.0005(17) -0.0004(17) 0.0083(19)
N5 0.026(2) 0.015(2) 0.0206(19) 0.0017(16) 0.0085(16) 0.0068(17)
N6 0.030(2) 0.014(2) 0.0175(18) 0.0000(15) 0.0103(16) 0.0024(17)
N7 0.019(2) 0.014(2) 0.0231(19) 0.0024(16) 0.0045(16) 0.0005(16)
N8 0.020(2) 0.021(2) 0.0177(18) 0.0042(16) 0.0037(15) 0.0013(17)
N9 0.022(2) 0.021(2) 0.0193(18) -0.0006(16) 0.0005(16) 0.0039(17)
N10 0.020(2) 0.019(2) 0.0214(19) 0.0004(16) -0.0014(16) 0.0019(17)
N11 0.034(2) 0.028(2) 0.020(2) 0.0040(18) 0.0026(17) 0.0065(19)
N12 0.025(2) 0.029(2) 0.022(2) 0.0062(18) 0.0014(16) 0.0111(19)
O1 0.0292(18) 0.0180(17) 0.0210(15) 0.0054(13) 0.0019(13) 0.0071(14)
O2 0.0270(19) 0.0225(18) 0.0260(17) 0.0062(14) 0.0043(14) 0.0079(15)
O3 0.0274(17) 0.0121(16) 0.0144(14) -0.0020(12) 0.0011(12) 0.0035(14)
O4 0.0233(17) 0.0168(17) 0.0233(16) 0.0017(13) 0.0051(13) 0.0007(14)
O5 0.041(2) 0.0161(17) 0.0168(15) -0.0002(13) -0.0009(14) 0.0126(15)
O6 0.0295(19) 0.0234(18) 0.0236(16) 0.0017(14) 0.0058(14) -0.0025(15)
O7 0.0256(18) 0.0205(17) 0.0169(15) -0.0004(13) -0.0002(13) 0.0020(14)
O8 0.045(2) 0.0178(18) 0.0289(17) 0.0081(14) 0.0114(15) 0.0088(16)
O9 0.038(2) 0.0235(19) 0.0240(17) 0.0083(14) 0.0044(15) 0.0047(16)
O10 0.0270(18) 0.0302(19) 0.0194(16) 0.0008(15) -0.0014(13) 0.0008(15)
O11 0.049(2) 0.029(2) 0.066(3) 0.0080(19) 0.030(2) 0.0093(19)
O12 0.034(2) 0.0266(19) 0.0277(17) 0.0158(15) -0.0077(15) -0.0007(16)
O13 0.036(2) 0.056(3) 0.037(2) -0.0061(18) 0.0072(17) 0.006(2)
O14 0.0306(19) 0.0246(19) 0.0266(17) -0.0026(15) -0.0041(15) 0.0017(16)
O15 0.052(2) 0.033(2) 0.0286(18) -0.0002(16) 0.0037(16) -0.0052(18)
O16 0.058(3) 0.046(2) 0.036(2) -0.0008(18) 0.0055(18) 0.027(2)
O17 0.077(3) 0.040(2) 0.044(2) 0.0010(19) 0.008(2) -0.013(2)
O18 0.075(3) 0.050(3) 0.056(2) -0.001(2) 0.021(2) 0.010(2)
O19 0.053(3) 0.042(2) 0.071(3) 0.000(2) 0.002(2) 0.005(2)
O20 0.159(7) 0.167(7) 0.209(7) 0.123(6) -0.106(6) -0.096(6)
O21 0.380(19) 0.354(19) 0.271(14) 0.093(14) 0.109(12) 0.116(15)
Zn3 0.0213(3) 0.0174(3) 0.0181(3) 0.0019(2) 0.0005(2) 0.0049(2)
Zn1 0.0274(3) 0.0167(3) 0.0167(3) 0.0025(2) 0.0035(2) 0.0048(2)
Zn2 0.0263(3) 0.0228(3) 0.0192(3) 0.0035(2) 0.0006(2) 0.0029(2)

loop_
_atom_type_symbol
_atom_type_description
_atom_type_scat_dispersion_real
_atom_type_scat_dispersion_imag
_atom_type_scat_source
C C 0.0033 0.0016 'International Tables Vol C Tables 4.2.6.8 and 6.1.1.4'
H H 0.0000 0.0000 'International Tables Vol C Tables 4.2.6.8 and 6.1.1.4'
N N 0.0061 0.0033 'International Tables Vol C Tables 4.2.6.8 and 6.1.1.4'
O O 0.0106 0.0060 'International Tables Vol C Tables 4.2.6.8 and 6.1.1.4'
Zn Zn 0.2839 1.4301 'International Tables Vol C Tables 4.2.6.8 and 6.1.1.4'

loop_
_geom_angle_atom_site_label_1
_geom_angle_atom_site_label_2
_geom_angle_atom_site_label_3
_geom_angle
_geom_angle_site_symmetry_1
_geom_angle_site_symmetry_3
O2 C1 O1 123.8(4) . .
O2 C1 C3 120.0(4) . .
O1 C1 C3 116.1(4) . .
O4 C2 O3 125.8(4) . .
O4 C2 C4 118.8(4) . .
O3 C2 C4 115.3(4) . .
C8 C3 C4 119.6(4) . .
C8 C3 C1 121.5(4) . .
C4 C3 C1 118.9(4) . .
C5 C4 C3 118.1(4) . .
C5 C4 C2 117.8(3) . .
C3 C4 C2 124.1(4) . .
C6 C5 C4 122.3(4) . .
C6 C5 O5 121.5(4) . .
C4 C5 O5 115.8(4) . .
C5 C6 C7 118.5(4) . .
C5 C6 H6 120.7 . .
C7 C6 H6 120.7 . .
C8 C7 C6 120.5(4) . .
C8 C7 H7 119.7 . .
C6 C7 H7 119.7 . .
C3 C8 C7 120.8(4) . .
C3 C8 H8 119.6 . .
C7 C8 H8 119.6 . .
C10 C9 C14 121.9(4) . .
C10 C9 O5 122.0(4) . .
C14 C9 O5 115.9(4) . .
C9 C10 C11 119.6(4) . .
C9 C10 H10 120.2 . .
C11 C10 H10 120.2 . .
C12 C11 C10 119.9(4) . .
C12 C11 H11 120.1 . .
C10 C11 H11 120.1 . .
C11 C12 C13 119.8(4) . .
C11 C12 H12 120.1 . .
C13 C12 H12 120.1 . .
C12 C13 C14 121.8(4) . .
C12 C13 H13 119.1 . .
C14 C13 H13 119.1 . .
C13 C14 C9 117.0(4) . .
C13 C14 C15 122.3(4) . .
C9 C14 C15 120.7(4) . .
O6 C15 O7 124.7(4) . .
O6 C15 C14 119.6(4) . .
O7 C15 C14 115.7(4) . .
O9 C16 O8 123.4(4) . .
O9 C16 C18 119.6(4) . .
O8 C16 C18 116.9(4) . .
O11 C17 O10 125.0(5) . .
O11 C17 C19 119.5(4) . .
O10 C17 C19 115.5(4) . .
C23 C18 C19 120.5(4) . .
C23 C18 C16 119.8(4) . .
C19 C18 C16 119.5(4) . .
C20 C19 C18 117.6(4) . .
C20 C19 C17 119.5(4) . .
C18 C19 C17 122.8(4) . .
C21 C20 O12 123.4(4) . .
C21 C20 C19 121.9(4) . .
O12 C20 C19 114.7(4) . .
C20 C21 C22 119.3(4) . .
C20 C21 H21 120.3 . .
C22 C21 H21 120.3 . .
C23 C22 C21 120.2(5) . .
C23 C22 H22 119.9 . .
C21 C22 H22 119.9 . .
C22 C23 C18 120.5(4) . .
C22 C23 H23 119.8 . .
C18 C23 H23 119.8 . .
C25 C24 C29 121.5(4) . .
C25 C24 O12 119.4(4) . .
C29 C24 O12 119.1(4) . .
C24 C25 C26 118.7(5) . .
C24 C25 H25 120.7 . .
C26 C25 H25 120.7 . .
C27 C26 C25 120.8(5) . .
C27 C26 H26 119.6 . .
C25 C26 H26 119.6 . .
C26 C27 C28 120.3(5) . .
C26 C27 H27 119.9 . .
C28 C27 H27 119.9 . .
C27 C28 C29 120.6(5) . .
C27 C28 H28 119.7 . .
C29 C28 H28 119.7 . .
C24 C29 C28 118.1(5) . .
C24 C29 C30 120.6(4) . .
C28 C29 C30 121.3(4) . .
O13 C30 O14 124.8(5) . .
O13 C30 C29 119.0(4) . .
O14 C30 C29 116.2(4) . .
N1 C31 N2 111.8(4) . .
N1 C31 H31 124.1 . .
N2 C31 H31 124.1 . .
C33 C32 N1 109.2(4) . .
C33 C32 H32 125.4 . .
N1 C32 H32 125.4 . .
C32 C33 N2 107.4(4) . .
C32 C33 H33 126.3 . .
N2 C33 H33 126.3 . .
N2 C34 C35 113.5(4) . .
N2 C34 H34A 108.9 . .
C35 C34 H34A 108.9 . .
N2 C34 H34B 108.9 . .
C35 C34 H34B 108.9 . .
H34A C34 H34B 107.7 . .
C40 C35 C36 118.1(5) . .
C40 C35 C34 122.1(4) . .
C36 C35 C34 119.7(4) . .
C37 C36 C35 120.7(5) . .
C37 C36 H36 119.7 . .
C35 C36 H36 119.7 . .
C38 C37 C36 120.9(5) . .
C38 C37 H37 119.6 . .
C36 C37 H37 119.6 . .
C37 C38 C39 118.7(5) . .
C37 C38 C41 120.7(5) . .
C39 C38 C41 120.5(5) . .
C40 C39 C38 120.6(5) . .
C40 C39 H39 119.7 . .
C38 C39 H39 119.7 . .
C39 C40 C35 120.8(5) . .
C39 C40 H40 119.6 . .
C35 C40 H40 119.6 . .
N3 C41 C38 110.3(4) . .
N3 C41 H41A 109.6 . .
C38 C41 H41A 109.6 . .
N3 C41 H41B 109.6 . .
C38 C41 H41B 109.6 . .
H41A C41 H41B 108.1 . .
N4 C42 N3 110.6(4) . .
N4 C42 H42 124.7 . .
N3 C42 H42 124.7 . .
C44 C43 N4 108.4(4) . .
C44 C43 H43 125.8 . .
N4 C43 H43 125.8 . .
C43 C44 N3 107.3(4) . .
C43 C44 H44 126.4 . .
N3 C44 H44 126.4 . .
N5 C45 N6 111.3(4) . .
N5 C45 H45 124.4 . .
N6 C45 H45 124.4 . .
C47 C46 N5 109.8(4) . .
C47 C46 H46 125.1 . .
N5 C46 H46 125.1 . .
C46 C47 N6 106.7(4) . .
C46 C47 H47 126.7 . .
N6 C47 H47 126.7 . .
N6 C48 C49 111.4(4) . .
N6 C48 H48A 109.3 . .
C49 C48 H48A 109.3 . .
N6 C48 H48B 109.3 . .
C49 C48 H48B 109.3 . .
H48A C48 H48B 108.0 . .
C54 C49 C50 118.9(4) . .
C54 C49 C48 120.6(4) . .
C50 C49 C48 120.5(4) . .
C51 C50 C49 120.7(4) . .
C51 C50 H50 119.7 . .
C49 C50 H50 119.7 . .
C50 C51 C52 120.7(4) . .
C50 C51 H51 119.7 . .
C52 C51 H51 119.7 . .
C51 C52 C53 118.7(4) . .
C51 C52 C55 119.7(4) . .
C53 C52 C55 121.4(4) . .
C54 C53 C52 120.4(4) . .
C54 C53 H53 119.8 . .
C52 C53 H53 119.8 . .
C49 C54 C53 120.6(4) . .
C49 C54 H54 119.7 . .
C53 C54 H54 119.7 . .
N7 C55 C52 110.6(3) . .
N7 C55 H55A 109.5 . .
C52 C55 H55A 109.5 . .
N7 C55 H55B 109.5 . .
C52 C55 H55B 109.5 . .
H55A C55 H55B 108.1 . .
N8 C56 N7 111.2(3) . .
N8 C56 H56 124.4 . .
N7 C56 H56 124.4 . .
C58 C57 N7 106.4(3) . .
C58 C57 H57 126.8 . .
N7 C57 H57 126.9 . .
C57 C58 N8 109.0(4) . .
C57 C58 H58 125.5 . .
N8 C58 H58 125.5 . .
N10 C59 N9 110.5(4) . .
N10 C59 H59 124.8 . .
N9 C59 H59 124.8 . .
C61 C60 N9 108.8(4) . .
C61 C60 H60 125.6 . .
N9 C60 H60 125.6 . .
C60 C61 N10 107.0(4) . .
C60 C61 H61 126.5 . .
N10 C61 H61 126.5 . .
N10 C62 C63 110.7(4) . .
N10 C62 H62A 109.5 . .
C63 C62 H62A 109.5 . .
N10 C62 H62B 109.5 . .
C63 C62 H62B 109.5 . .
H62A C62 H62B 108.1 . .
C64 C63 C68 119.2(4) . .
C64 C63 C62 119.9(4) . .
C68 C63 C62 120.9(4) . .
C63 C64 C65 120.5(4) . .
C63 C64 H64 119.7 . .
C65 C64 H64 119.7 . .
C66 C65 C64 120.6(4) . .
C66 C65 H65 119.7 . .
C64 C65 H65 119.7 . .
C65 C66 C67 118.9(4) . .
C65 C66 C69 120.9(4) . .
C67 C66 C69 120.2(4) . .
C68 C67 C66 120.4(4) . .
C68 C67 H67 119.8 . .
C66 C67 H67 119.8 . .
C67 C68 C63 120.4(4) . .
C67 C68 H68 119.8 . .
C63 C68 H68 119.8 . .
N11 C69 C66 110.1(4) . .
N11 C69 H69A 109.6 . .
C66 C69 H69A 109.6 . .
N11 C69 H69B 109.6 . .
C66 C69 H69B 109.6 . .
H69A C69 H69B 108.2 . .
C71 C70 N11 106.4(4) . .
C71 C70 H70 126.8 . .
N11 C70 H70 126.8 . .
C70 C71 N12 108.9(4) . .
C70 C71 H71 125.5 . .
N12 C71 H71 125.5 . .
N12 C72 N11 111.8(4) . .
N12 C72 H72 124.1 . .
N11 C72 H72 124.1 . .
C31 N1 C32 105.6(4) . .
C31 N1 Zn1 129.2(3) . .
C32 N1 Zn1 125.1(3) . .
C31 N2 C33 106.0(4) . .
C31 N2 C34 127.1(4) . .
C33 N2 C34 126.6(4) . .
C42 N3 C44 107.6(4) . .
C42 N3 C41 124.6(4) . .
C44 N3 C41 127.3(4) . .
C42 N4 C43 106.1(4) . .
C42 N4 Zn2 127.2(3) . 1_565
C43 N4 Zn2 126.6(3) . 1_565
C45 N5 C46 105.4(4) . .
C45 N5 Zn1 126.7(3) . .
C46 N5 Zn1 127.8(3) . .
C45 N6 C47 106.7(4) . .
C45 N6 C48 125.8(4) . .
C47 N6 C48 127.4(3) . .
C56 N7 C57 107.3(3) . .
C56 N7 C55 126.2(3) . .
C57 N7 C55 126.0(3) . .
C56 N8 C58 106.0(3) . .
C56 N8 Zn3 125.6(2) . 2_665
C58 N8 Zn3 128.4(3) . 2_665
C59 N9 C60 105.7(4) . .
C59 N9 Zn3 125.4(3) . .
C60 N9 Zn3 127.5(3) . .
C59 N10 C61 107.9(3) . .
C59 N10 C62 125.4(4) . .
C61 N10 C62 126.6(4) . .
C72 N11 C70 107.1(4) . .
C72 N11 C69 127.0(4) . .
C70 N11 C69 125.2(4) . .
C72 N12 C71 105.7(4) . .
C72 N12 Zn2 124.8(3) . .
C71 N12 Zn2 129.0(3) . .
C1 O1 Zn1 111.8(3) . .
C2 O3 Zn3 116.6(3) . .
C9 O5 C5 119.3(3) . .
C15 O7 Zn3 116.1(3) . 2_565
C16 O8 Zn1 110.9(3) . .
C17 O10 Zn2 121.1(3) . .
C24 O12 C20 116.4(3) . .
C30 O14 Zn2 112.7(3) . 2_656
H15A O15 H15B 112.4 . .
H16A O16 H16B 110.9 . .
H17A O17 H17B 110.4 . .
H18A O18 H18B 98.2 . .
H19A O19 H19B 110.0 . .
H20A O20 H20B 106.4 . .
H21A O21 H21B 109.1 . .
N9 Zn3 N8 120.47(14) . 2_665
N9 Zn3 O7 106.32(14) . 2_565
N8 Zn3 O7 109.72(12) 2_665 2_565
N9 Zn3 O3 105.26(13) . .
N8 Zn3 O3 104.00(13) 2_665 .
O7 Zn3 O3 110.87(12) 2_565 .
O8 Zn1 O1 104.21(13) . .
O8 Zn1 N1 108.34(13) . .
O1 Zn1 N1 111.20(14) . .
O8 Zn1 N5 106.69(13) . .
O1 Zn1 N5 104.04(13) . .
N1 Zn1 N5 121.05(15) . .
O10 Zn2 O14 98.66(13) . 2_656
O10 Zn2 N4 109.34(14) . 1_545
O14 Zn2 N4 105.09(14) 2_656 1_545
O10 Zn2 N12 111.59(13) . .
O14 Zn2 N12 113.53(15) 2_656 .
N4 Zn2 N12 116.92(15) 1_545 .

loop_
_geom_bond_atom_site_label_1
_geom_bond_atom_site_label_2
_geom_bond_distance
_geom_bond_site_symmetry_2
C1 O2 1.234(5) .
C1 O1 1.294(5) .
C1 C3 1.500(6) .
C2 O4 1.235(5) .
C2 O3 1.282(5) .
C2 C4 1.502(6) .
C3 C8 1.383(6) .
C3 C4 1.412(5) .
C4 C5 1.397(6) .
C5 C6 1.380(6) .
C5 O5 1.402(5) .
C6 C7 1.388(6) .
C6 H6 0.9300 .
C7 C8 1.387(6) .
C7 H7 0.9300 .
C8 H8 0.9300 .
C9 C10 1.373(6) .
C9 C14 1.396(5) .
C9 O5 1.396(5) .
C10 C11 1.388(6) .
C10 H10 0.9300 .
C11 C12 1.377(6) .
C11 H11 0.9300 .
C12 C13 1.379(6) .
C12 H12 0.9300 .
C13 C14 1.391(6) .
C13 H13 0.9300 .
C14 C15 1.514(6) .
C15 O6 1.240(5) .
C15 O7 1.288(5) .
C16 O9 1.239(6) .
C16 O8 1.293(5) .
C16 C18 1.500(6) .
C17 O11 1.236(6) .
C17 O10 1.270(5) .
C17 C19 1.501(6) .
C18 C23 1.384(6) .
C18 C19 1.404(6) .
C19 C20 1.402(6) .
C20 C21 1.379(6) .
C20 O12 1.400(5) .
C21 C22 1.386(6) .
C21 H21 0.9300 .
C22 C23 1.382(6) .
C22 H22 0.9300 .
C23 H23 0.9300 .
C24 C25 1.380(7) .
C24 C29 1.385(6) .
C24 O12 1.399(5) .
C25 C26 1.380(7) .
C25 H25 0.9300 .
C26 C27 1.366(8) .
C26 H26 0.9300 .
C27 C28 1.370(8) .
C27 H27 0.9300 .
C28 C29 1.390(6) .
C28 H28 0.9300 .
C29 C30 1.503(7) .
C30 O13 1.236(6) .
C30 O14 1.275(5) .
C31 N1 1.310(6) .
C31 N2 1.344(5) .
C31 H31 0.9300 .
C32 C33 1.330(6) .
C32 N1 1.387(5) .
C32 H32 0.9300 .
C33 N2 1.382(5) .
C33 H33 0.9300 .
C34 N2 1.456(6) .
C34 C35 1.517(7) .
C34 H34A 0.9700 .
C34 H34B 0.9700 .
C35 C40 1.388(7) .
C35 C36 1.388(7) .
C36 C37 1.383(7) .
C36 H36 0.9300 .
C37 C38 1.377(7) .
C37 H37 0.9300 .
C38 C39 1.383(7) .
C38 C41 1.522(7) .
C39 C40 1.381(7) .
C39 H39 0.9300 .
C40 H40 0.9300 .
C41 N3 1.455(6) .
C41 H41A 0.9700 .
C41 H41B 0.9700 .
C42 N4 1.327(6) .
C42 N3 1.343(5) .
C42 H42 0.9300 .
C43 C44 1.354(7) .
C43 N4 1.387(5) .
C43 H43 0.9300 .
C44 N3 1.361(6) .
C44 H44 0.9300 .
C45 N5 1.322(5) .
C45 N6 1.343(5) .
C45 H45 0.9300 .
C46 C47 1.337(6) .
C46 N5 1.378(5) .
C46 H46 0.9300 .
C47 N6 1.378(5) .
C47 H47 0.9300 .
C48 N6 1.467(5) .
C48 C49 1.508(6) .
C48 H48A 0.9700 .
C48 H48B 0.9700 .
C49 C54 1.382(6) .
C49 C50 1.393(6) .
C50 C51 1.379(6) .
C50 H50 0.9300 .
C51 C52 1.382(6) .
C51 H51 0.9300 .
C52 C53 1.401(6) .
C52 C55 1.505(5) .
C53 C54 1.384(6) .
C53 H53 0.9300 .
C54 H54 0.9300 .
C55 N7 1.469(5) .
C55 H55A 0.9700 .
C55 H55B 0.9700 .
C56 N8 1.314(5) .
C56 N7 1.332(4) .
C56 H56 0.9300 .
C57 C58 1.346(6) .
C57 N7 1.375(5) .
C57 H57 0.9300 .
C58 N8 1.380(5) .
C58 H58 0.9300 .
C59 N10 1.323(6) .
C59 N9 1.338(5) .
C59 H59 0.9300 .
C60 C61 1.347(6) .
C60 N9 1.370(6) .
C60 H60 0.9300 .
C61 N10 1.357(6) .
C61 H61 0.9300 .
C62 N10 1.482(5) .
C62 C63 1.516(6) .
C62 H62A 0.9700 .
C62 H62B 0.9700 .
C63 C64 1.375(6) .
C63 C68 1.396(6) .
C64 C65 1.395(6) .
C64 H64 0.9300 .
C65 C66 1.379(6) .
C65 H65 0.9300 .
C66 C67 1.399(6) .
C66 C69 1.504(6) .
C67 C68 1.381(6) .
C67 H67 0.9300 .
C68 H68 0.9300 .
C69 N11 1.473(5) .
C69 H69A 0.9700 .
C69 H69B 0.9700 .
C70 C71 1.359(7) .
C70 N11 1.378(6) .
C70 H70 0.9300 .
C71 N12 1.381(6) .
C71 H71 0.9300 .
C72 N12 1.322(6) .
C72 N11 1.331(6) .
C72 H72 0.9300 .
N1 Zn1 2.004(4) .
N4 Zn2 1.989(3) 1_565
N5 Zn1 2.010(3) .
N8 Zn3 1.989(3) 2_665
N9 Zn3 1.971(3) .
N12 Zn2 2.000(4) .
O1 Zn1 1.999(3) .
O3 Zn3 2.015(3) .
O7 Zn3 1.997(3) 2_565
O8 Zn1 1.991(3) .
O10 Zn2 1.972(3) .
O14 Zn2 1.979(3) 2_656
O15 H15A 0.8448 .
O15 H15B 0.8442 .
O16 H16A 0.8497 .
O16 H16B 0.8494 .
O17 H17A 0.8481 .
O17 H17B 0.8496 .
O18 H18A 0.9097 .
O18 H18B 0.8691 .
O19 H19A 0.8433 .
O19 H19B 0.8522 .
O20 H20A 0.8477 .
O20 H20B 0.9114 .
O21 H21A 0.8559 .
O21 H21B 0.8519 .
Zn3 N8 1.989(3) 2_665
Zn3 O7 1.997(3) 2_565
Zn2 O14 1.979(3) 2_656
Zn2 N4 1.989(3) 1_545
